data_4324739
loop_
_publ_author_name
'Chandi Pariya'
'Frank R. Fronczek'
'Andrew W. Maverick'

_publ_section_title
;
 Bis(o-phenylenebis(acetylacetonato))dicopper(II): A Strained Copper(II)
 Dimer Exhibiting a Wide Range of Colors in the Solid State
;
_journal_name_full 'Inorganic Chemistry'
_journal_page_first 2748
_journal_page_last 2753
_journal_paper_doi 10.1021/ic101641r
_journal_volume 50
_journal_year 2011
_chemical_formula_moiety 'C44 H44 Cu2 N2 O8, 1.5(C7 H8)'
_chemical_formula_sum 'C54.5 H56 Cu2 N2 O8'
_chemical_formula_weight 994.09
_chemical_name_common
;
 copper(II) o-phenylenebis(acetylacetonate) dimer,
 polymer with 1,2-bis(4-pyridyl)ethane, toluene solvate
;
_chemical_name_systematic
; 
 catena(mu-(1,2-bis(4-pyridyl)ethane)bis(mu-(3,3'-(1,2-phenylene)-
 bis(2,4-pentanedionato)))dicopper) sesqui-toluene solvate
;
_space_group_IT_number 2
_symmetry_cell_setting triclinic
_symmetry_space_group_name_Hall '-P 1'
_symmetry_space_group_name_H-M 'P -1'
_atom_sites_solution_hydrogens geom
_atom_sites_solution_primary direct
_atom_sites_solution_secondary difmap
_audit_creation_method SHELXL-97
_cell_angle_alpha 101.86(2)
_cell_angle_beta 110.69(2)
_cell_angle_gamma 101.23(2)
_cell_formula_units_Z 1
_cell_length_a 8.670(3)
_cell_length_b 11.963(5)
_cell_length_c 12.116(8)
_cell_measurement_reflns_used 4991
_cell_measurement_temperature 115
_cell_measurement_theta_max 24.1
_cell_measurement_theta_min 2.5
_cell_volume 1100.4(10)
_computing_cell_refinement 'Denzo and Scalepack (Otwinowski & Minor, 1997)'
_computing_data_collection 'COLLECT (Nonius 1999)'
_computing_data_reduction 'Denzo and Scalepack (Otwinowski & Minor, 1997)'
_computing_molecular_graphics 'ORTEP-3 for Windows (Farrugia, 1997)'
_computing_publication_material 'SHELXL-97 (Sheldrick, 1997)'
_computing_structure_refinement 'SHELXL-97 (Sheldrick, 1997)'
_computing_structure_solution 'Direct_methods (SIR, Altomare, et al., 1994)'
_diffrn_ambient_temperature 115
_diffrn_measured_fraction_theta_full 0.950
_diffrn_measured_fraction_theta_max 0.950
_diffrn_measurement_device 'Nonius KappaCCD (with Oxford Cryostream)'
_diffrn_measurement_method ' \w and \f scans '
_diffrn_radiation_monochromator graphite
_diffrn_radiation_source 'fine-focus sealed tube'
_diffrn_radiation_type MoK\a
_diffrn_radiation_wavelength 0.71073
_diffrn_reflns_av_R_equivalents 0.105
_diffrn_reflns_av_sigmaI/netI 0.0906
_diffrn_reflns_limit_h_max 9
_diffrn_reflns_limit_h_min -9
_diffrn_reflns_limit_k_max 13
_diffrn_reflns_limit_k_min -13
_diffrn_reflns_limit_l_max 13
_diffrn_reflns_limit_l_min -13
_diffrn_reflns_number 6513
_diffrn_reflns_theta_full 24.30
_diffrn_reflns_theta_max 24.3
_diffrn_reflns_theta_min 2.5
_diffrn_standards_number 0
_exptl_absorpt_coefficient_mu 1.029
_exptl_absorpt_correction_T_max 0.951
_exptl_absorpt_correction_T_min 0.822
_exptl_absorpt_correction_type multi-scan
_exptl_absorpt_process_details 'Denzo and Scalepack (Otwinowski & Minor, 1997)'
_exptl_crystal_colour green-blue
_exptl_crystal_density_diffrn 1.500
_exptl_crystal_description plate
_exptl_crystal_F_000 444
_exptl_crystal_size_max 0.20
_exptl_crystal_size_mid 0.15
_exptl_crystal_size_min 0.05
_platon_squeeze_details
;
75 electrons per cell corresponds to 1.5 toluene molecules. Values 
corresponding to 1.5 (C7 H8) are included in the formula, Dc, F(000),
the linear absorption coefficient and the molecular weight. 
No toluene is included in the model.
;
_refine_diff_density_max 1.589
_refine_diff_density_min -0.789
_refine_diff_density_rms 0.192
_refine_ls_extinction_method none
_refine_ls_goodness_of_fit_ref 1.341
_refine_ls_hydrogen_treatment constr
_refine_ls_matrix_type full
_refine_ls_number_parameters 143
_refine_ls_number_reflns 6513
_refine_ls_number_restraints 0
_refine_ls_restrained_S_all 1.341
_refine_ls_R_factor_all 0.150
_refine_ls_R_factor_gt 0.123
_refine_ls_shift/su_max 0.000
_refine_ls_shift/su_mean 0.000
_refine_ls_structure_factor_coef Fsqd
_refine_ls_weighting_details 'calc w=1/[\s^2^(Fo^2^)+(0.2000P)^2^] where P=(Fo^2^+2Fc^2^)/3'
_refine_ls_weighting_scheme calc
_refine_ls_wR_factor_gt 0.318
_refine_ls_wR_factor_ref 0.350
_reflns_number_gt 4847
_reflns_number_total 6513
_reflns_threshold_expression I>2\s(I)
_cod_data_source_file ic101641r_si_002_5.cif
_cod_data_source_block compound_7
_cod_original_cell_volume 1100.4(9)
_cod_original_sg_symbol_H-M 'P -1 '
_cod_database_code 4324739

loop_
_symmetry_equiv_pos_as_xyz
'x, y, z'
'-x, -y, -z'

loop_
_atom_site_label
_atom_site_type_symbol
_atom_site_fract_x
_atom_site_fract_y
_atom_site_fract_z
_atom_site_U_iso_or_equiv
_atom_site_adp_type
_atom_site_occupancy
_atom_site_symmetry_multiplicity
_atom_site_calc_flag
_atom_site_refinement_flags
Cu1 Cu 0.75121(14) 0.35432(9) 0.52477(11) 0.0206(4) Uani 1 1 d .
O1 O 0.7615(7) 0.2276(5) 0.4020(6) 0.0228(15) Uani 1 1 d .
O2 O 0.6331(8) 0.4182(6) 0.3993(6) 0.0254(16) Uani 1 1 d .
O3 O 1.2248(7) 0.4996(5) 0.3583(5) 0.0220(15) Uani 1 1 d .
O4 O 1.0840(7) 0.6829(5) 0.3406(6) 0.0238(15) Uani 1 1 d .
N1 N 0.5022(8) 0.2512(6) 0.5291(6) 0.0128(15) Uiso 1 1 d .
C1 C 0.7643(12) 0.1190(9) 0.2183(10) 0.032(2) Uiso 1 1 d .
H1A H 0.8802 0.1131 0.2615 0.048 Uiso 1 1 calc R
H1B H 0.7503 0.1278 0.1370 0.048 Uiso 1 1 calc R
H1C H 0.6784 0.0466 0.2080 0.048 Uiso 1 1 calc R
C2 C 0.7400(11) 0.2247(8) 0.2920(9) 0.021(2) Uiso 1 1 d .
C3 C 0.6855(11) 0.3137(8) 0.2326(9) 0.024(2) Uiso 1 1 d .
C4 C 0.6276(11) 0.3990(8) 0.2885(9) 0.025(2) Uiso 1 1 d .
C5 C 0.5368(13) 0.4769(9) 0.2194(10) 0.036(3) Uiso 1 1 d .
H5A H 0.4489 0.4934 0.2482 0.054 Uiso 1 1 calc R
H5B H 0.4820 0.4351 0.1305 0.054 Uiso 1 1 calc R
H5C H 0.6214 0.5523 0.2351 0.054 Uiso 1 1 calc R
C6 C 1.1064(12) 0.3223(9) 0.1983(9) 0.033(3) Uiso 1 1 d .
H6A H 1.2272 0.3267 0.2161 0.050 Uiso 1 1 calc R
H6B H 1.0405 0.3012 0.1088 0.050 Uiso 1 1 calc R
H6C H 1.0585 0.2613 0.2299 0.050 Uiso 1 1 calc R
C7 C 1.0959(11) 0.4399(8) 0.2591(9) 0.024(2) Uiso 1 1 d .
C8 C 0.9523(11) 0.4839(8) 0.2014(8) 0.021(2) Uiso 1 1 d .
C9 C 0.9661(11) 0.6036(8) 0.2395(9) 0.023(2) Uiso 1 1 d .
C10 C 0.8524(12) 0.6597(9) 0.1582(10) 0.033(2) Uiso 1 1 d .
H10A H 0.8292 0.7236 0.2093 0.050 Uiso 1 1 calc R
H10B H 0.7434 0.5992 0.1012 0.050 Uiso 1 1 calc R
H10C H 0.9100 0.6932 0.1107 0.050 Uiso 1 1 calc R
C11 C 0.6822(11) 0.3102(8) 0.1073(9) 0.024(2) Uiso 1 1 d .
C12 C 0.7988(11) 0.3965(8) 0.0913(9) 0.023(2) Uiso 1 1 d .
C13 C 0.7816(12) 0.3936(9) -0.0243(9) 0.034(3) Uiso 1 1 d .
H13 H 0.8610 0.4527 -0.0350 0.041 Uiso 1 1 calc R
C14 C 0.6525(13) 0.3078(9) -0.1278(10) 0.036(3) Uiso 1 1 d .
H14 H 0.6447 0.3081 -0.2080 0.043 Uiso 1 1 calc R
C15 C 0.5373(13) 0.2235(9) -0.1145(10) 0.036(3) Uiso 1 1 d .
H15 H 0.4506 0.1625 -0.1850 0.043 Uiso 1 1 calc R
C16 C 0.5469(12) 0.2267(8) 0.0024(10) 0.030(2) Uiso 1 1 d .
H16 H 0.4608 0.1716 0.0117 0.036 Uiso 1 1 calc R
C17 C 0.4915(11) 0.1447(8) 0.5563(8) 0.020(2) Uiso 1 1 d .
H17 H 0.5868 0.1130 0.5722 0.024 Uiso 1 1 calc R
C18 C 0.3459(10) 0.0853(7) 0.5602(7) 0.016(2) Uiso 1 1 d .
H18 H 0.3418 0.0119 0.5793 0.019 Uiso 1 1 calc R
C19 C 0.1989(10) 0.1260(7) 0.5376(8) 0.0121(18) Uiso 1 1 d .
C20 C 0.2188(10) 0.2355(7) 0.5100(8) 0.018(2) Uiso 1 1 d .
H20 H 0.1244 0.2681 0.4923 0.022 Uiso 1 1 calc R
C21 C 0.3681(10) 0.2971(8) 0.5075(8) 0.021(2) Uiso 1 1 d .
H21 H 0.3768 0.3717 0.4907 0.026 Uiso 1 1 calc R
C22 C 0.0414(11) 0.0643(7) 0.5465(9) 0.023(2) Uiso 1 1 d .
H22A H -0.0426 0.1107 0.5289 0.027 Uiso 1 1 calc R
H22B H 0.0698 0.0595 0.6317 0.027 Uiso 1 1 calc R

loop_
_atom_site_aniso_label
_atom_site_aniso_U_11
_atom_site_aniso_U_22
_atom_site_aniso_U_33
_atom_site_aniso_U_23
_atom_site_aniso_U_13
_atom_site_aniso_U_12
Cu1 0.0234(7) 0.0183(7) 0.0234(7) 0.0086(5) 0.0130(5) 0.0041(4)
O1 0.029(4) 0.016(3) 0.031(4) 0.010(3) 0.020(3) 0.004(3)
O2 0.030(4) 0.036(4) 0.032(4) 0.023(3) 0.025(3) 0.021(3)
O3 0.019(3) 0.018(3) 0.023(4) 0.005(3) 0.002(3) 0.007(3)
O4 0.024(3) 0.015(3) 0.036(4) 0.010(3) 0.014(3) 0.007(3)

loop_
_atom_type_symbol
_atom_type_description
_atom_type_scat_dispersion_real
_atom_type_scat_dispersion_imag
_atom_type_scat_source
C C 0.0033 0.0016 'International Tables Vol C Tables 4.2.6.8 and 6.1.1.4'
H H 0.0000 0.0000 'International Tables Vol C Tables 4.2.6.8 and 6.1.1.4'
Cu Cu 0.3201 1.2651 'International Tables Vol C Tables 4.2.6.8 and 6.1.1.4'
N N 0.0061 0.0033 'International Tables Vol C Tables 4.2.6.8 and 6.1.1.4'
O O 0.0106 0.0060 'International Tables Vol C Tables 4.2.6.8 and 6.1.1.4'

loop_
_geom_angle_atom_site_label_1
_geom_angle_atom_site_label_2
_geom_angle_atom_site_label_3
_geom_angle
_geom_angle_site_symmetry_1
_geom_angle_site_symmetry_3
O2 Cu1 O3 86.4(3) . 2_766
O2 Cu1 O1 90.5(3) . .
O3 Cu1 O1 168.8(2) 2_766 .
O2 Cu1 O4 167.4(2) . 2_766
O3 Cu1 O4 88.9(2) 2_766 2_766
O1 Cu1 O4 91.9(3) . 2_766
O2 Cu1 N1 93.6(2) . .
O3 Cu1 N1 94.2(2) 2_766 .
O1 Cu1 N1 96.7(2) . .
O4 Cu1 N1 98.5(2) 2_766 .
C2 O1 Cu1 127.1(6) . .
C4 O2 Cu1 127.5(6) . .
C7 O3 Cu1 127.6(6) . 2_766
C9 O4 Cu1 124.7(6) . 2_766
C21 N1 C17 120.4(7) . .
C21 N1 Cu1 119.5(5) . .
C17 N1 Cu1 120.1(5) . .
C2 C1 H1A 109.5 . .
C2 C1 H1B 109.5 . .
H1A C1 H1B 109.5 . .
C2 C1 H1C 109.5 . .
H1A C1 H1C 109.5 . .
H1B C1 H1C 109.5 . .
O1 C2 C3 124.8(8) . .
O1 C2 C1 116.3(8) . .
C3 C2 C1 118.8(8) . .
C4 C3 C2 120.4(9) . .
C4 C3 C11 118.6(8) . .
C2 C3 C11 121.0(8) . .
O2 C4 C3 125.7(9) . .
O2 C4 C5 112.3(8) . .
C3 C4 C5 121.9(9) . .
C4 C5 H5A 109.5 . .
C4 C5 H5B 109.5 . .
H5A C5 H5B 109.5 . .
C4 C5 H5C 109.5 . .
H5A C5 H5C 109.5 . .
H5B C5 H5C 109.5 . .
C7 C6 H6A 109.5 . .
C7 C6 H6B 109.5 . .
H6A C6 H6B 109.5 . .
C7 C6 H6C 109.5 . .
H6A C6 H6C 109.5 . .
H6B C6 H6C 109.5 . .
O3 C7 C8 123.8(8) . .
O3 C7 C6 114.9(8) . .
C8 C7 C6 121.1(8) . .
C9 C8 C7 120.2(8) . .
C9 C8 C12 122.3(8) . .
C7 C8 C12 117.2(8) . .
O4 C9 C8 126.5(8) . .
O4 C9 C10 111.8(8) . .
C8 C9 C10 121.5(9) . .
C9 C10 H10A 109.5 . .
C9 C10 H10B 109.5 . .
H10A C10 H10B 109.5 . .
C9 C10 H10C 109.5 . .
H10A C10 H10C 109.5 . .
H10B C10 H10C 109.5 . .
C12 C11 C16 118.7(9) . .
C12 C11 C3 121.7(8) . .
C16 C11 C3 119.2(8) . .
C13 C12 C11 118.9(9) . .
C13 C12 C8 120.3(8) . .
C11 C12 C8 120.5(8) . .
C12 C13 C14 122.4(9) . .
C12 C13 H13 118.8 . .
C14 C13 H13 118.8 . .
C15 C14 C13 119.7(10) . .
C15 C14 H14 120.1 . .
C13 C14 H14 120.1 . .
C14 C15 C16 119.4(10) . .
C14 C15 H15 120.3 . .
C16 C15 H15 120.3 . .
C15 C16 C11 120.7(9) . .
C15 C16 H16 119.7 . .
C11 C16 H16 119.7 . .
C18 C17 N1 119.9(8) . .
C18 C17 H17 120.1 . .
N1 C17 H17 120.1 . .
C17 C18 C19 123.6(8) . .
C17 C18 H18 118.2 . .
C19 C18 H18 118.2 . .
C18 C19 C20 113.5(7) . .
C18 C19 C22 124.0(8) . .
C20 C19 C22 122.4(7) . .
C21 C20 C19 123.1(8) . .
C21 C20 H20 118.5 . .
C19 C20 H20 118.5 . .
N1 C21 C20 119.6(8) . .
N1 C21 H21 120.2 . .
C20 C21 H21 120.2 . .
C19 C22 C22 111.2(9) . 2_556
C19 C22 H22A 109.4 . .
C22 C22 H22A 109.4 2_556 .
C19 C22 H22B 109.4 . .
C22 C22 H22B 109.4 2_556 .
H22A C22 H22B 108.0 . .

loop_
_geom_bond_atom_site_label_1
_geom_bond_atom_site_label_2
_geom_bond_distance
_geom_bond_site_symmetry_2
Cu1 O2 1.904(6) .
Cu1 O3 1.933(6) 2_766
Cu1 O1 1.934(6) .
Cu1 O4 1.950(6) 2_766
Cu1 N1 2.292(6) .
O1 C2 1.270(11) .
O2 C4 1.296(11) .
O3 C7 1.261(10) .
O3 Cu1 1.933(6) 2_766
O4 C9 1.305(11) .
O4 Cu1 1.950(6) 2_766
N1 C21 1.348(10) .
N1 C17 1.374(10) .
C1 C2 1.487(12) .
C1 H1A 0.9800 .
C1 H1B 0.9800 .
C1 H1C 0.9800 .
C2 C3 1.464(13) .
C3 C4 1.381(12) .
C3 C11 1.500(13) .
C4 C5 1.527(13) .
C5 H5A 0.9800 .
C5 H5B 0.9800 .
C5 H5C 0.9800 .
C6 C7 1.484(13) .
C6 H6A 0.9800 .
C6 H6B 0.9800 .
C6 H6C 0.9800 .
C7 C8 1.452(12) .
C8 C9 1.379(13) .
C8 C12 1.508(12) .
C9 C10 1.496(13) .
C10 H10A 0.9800 .
C10 H10B 0.9800 .
C10 H10C 0.9800 .
C11 C12 1.393(12) .
C11 C16 1.399(13) .
C12 C13 1.347(13) .
C13 C14 1.382(14) .
C13 H13 0.9500 .
C14 C15 1.352(13) .
C14 H14 0.9500 .
C15 C16 1.381(14) .
C15 H15 0.9500 .
C16 H16 0.9500 .
C17 C18 1.345(11) .
C17 H17 0.9500 .
C18 C19 1.409(11) .
C18 H18 0.9500 .
C19 C20 1.411(11) .
C19 C22 1.472(11) .
C20 C21 1.373(11) .
C20 H20 0.9500 .
C21 H21 0.9500 .
C22 C22 1.561(17) 2_556
C22 H22A 0.9900 .
C22 H22B 0.9900 .

loop_
_geom_torsion_atom_site_label_1
_geom_torsion_atom_site_label_2
_geom_torsion_atom_site_label_3
_geom_torsion_atom_site_label_4
_geom_torsion
_geom_torsion_site_symmetry_1
_geom_torsion_site_symmetry_4
O2 Cu1 O1 C2 17.4(7) . .
O3 Cu1 O1 C2 -56.2(16) 2_766 .
O4 Cu1 O1 C2 -150.2(7) 2_766 .
N1 Cu1 O1 C2 111.1(7) . .
O3 Cu1 O2 C4 149.7(7) 2_766 .
O1 Cu1 O2 C4 -19.6(7) . .
O4 Cu1 O2 C4 81.4(15) 2_766 .
N1 Cu1 O2 C4 -116.3(7) . .
O2 Cu1 N1 C21 -33.3(7) . .
O3 Cu1 N1 C21 53.3(7) 2_766 .
O1 Cu1 N1 C21 -124.2(6) . .
O4 Cu1 N1 C21 142.8(6) 2_766 .
O2 Cu1 N1 C17 148.1(6) . .
O3 Cu1 N1 C17 -125.3(6) 2_766 .
O1 Cu1 N1 C17 57.2(7) . .
O4 Cu1 N1 C17 -35.7(7) 2_766 .
Cu1 O1 C2 C3 -6.4(12) . .
Cu1 O1 C2 C1 176.8(5) . .
O1 C2 C3 C4 -10.1(14) . .
C1 C2 C3 C4 166.6(8) . .
O1 C2 C3 C11 173.2(8) . .
C1 C2 C3 C11 -10.0(12) . .
Cu1 O2 C4 C3 10.5(13) . .
Cu1 O2 C4 C5 -173.4(6) . .
C2 C3 C4 O2 8.1(14) . .
C11 C3 C4 O2 -175.2(8) . .
C2 C3 C4 C5 -167.6(8) . .
C11 C3 C4 C5 9.1(13) . .
Cu1 O3 C7 C8 13.3(13) 2_766 .
Cu1 O3 C7 C6 -171.3(6) 2_766 .
O3 C7 C8 C9 13.2(14) . .
C6 C7 C8 C9 -161.8(9) . .
O3 C7 C8 C12 -173.1(8) . .
C6 C7 C8 C12 11.9(12) . .
Cu1 O4 C9 C8 -10.2(13) 2_766 .
Cu1 O4 C9 C10 176.2(5) 2_766 .
C7 C8 C9 O4 -14.6(14) . .
C12 C8 C9 O4 172.1(8) . .
C7 C8 C9 C10 158.6(8) . .
C12 C8 C9 C10 -14.8(13) . .
C4 C3 C11 C12 73.1(12) . .
C2 C3 C11 C12 -110.2(10) . .
C4 C3 C11 C16 -99.5(11) . .
C2 C3 C11 C16 77.2(11) . .
C16 C11 C12 C13 -2.7(14) . .
C3 C11 C12 C13 -175.3(9) . .
C16 C11 C12 C8 -176.5(8) . .
C3 C11 C12 C8 10.9(14) . .
C9 C8 C12 C13 76.0(13) . .
C7 C8 C12 C13 -97.5(11) . .
C9 C8 C12 C11 -110.3(11) . .
C7 C8 C12 C11 76.2(11) . .
C11 C12 C13 C14 -0.2(15) . .
C8 C12 C13 C14 173.6(9) . .
C12 C13 C14 C15 0.5(16) . .
C13 C14 C15 C16 2.2(15) . .
C14 C15 C16 C11 -5.1(15) . .
C12 C11 C16 C15 5.4(14) . .
C3 C11 C16 C15 178.1(9) . .
C21 N1 C17 C18 0.6(12) . .
Cu1 N1 C17 C18 179.2(6) . .
N1 C17 C18 C19 0.1(13) . .
C17 C18 C19 C20 0.1(13) . .
C17 C18 C19 C22 -177.5(8) . .
C18 C19 C20 C21 -1.0(12) . .
C22 C19 C20 C21 176.6(8) . .
C17 N1 C21 C20 -1.5(12) . .
Cu1 N1 C21 C20 180.0(6) . .
C19 C20 C21 N1 1.7(13) . .
C18 C19 C22 C22 -60.6(14) . 2_556
C20 C19 C22 C22 122.0(10) . 2_556

loop_
_platon_squeeze_void_nr
_platon_squeeze_void_average_x
_platon_squeeze_void_average_y
_platon_squeeze_void_average_z
_platon_squeeze_void_volume
_platon_squeeze_void_count_electrons
_platon_squeeze_void_content
1 0.000 0.000 0.000 202 75 ' '
